data_7109361
loop_
_publ_author_name
'Hiromitsu Maeda'
'Tomohiro Shirai'
'Shinobu Uemura'

_publ_section_title
;
 Anion-driven structures of radially arranged anion receptor oligomers
;
_journal_name_full Chem.Commun.
_journal_page_first 5310
_journal_paper_doi 10.1039/c3cc42441c
_journal_volume 49
_journal_year 2013
_chemical_formula_sum 'C81 H87 B3 F6 N6 O6'
_chemical_formula_weight 1387.00
_chemical_name_systematic
;
?
;
_space_group_IT_number 2
_symmetry_cell_setting triclinic
_symmetry_space_group_name_Hall '-P 1'
_symmetry_space_group_name_H-M 'P -1'
_atom_sites_solution_hydrogens geom
_atom_sites_solution_primary direct
_atom_sites_solution_secondary difmap
_audit_creation_method SHELXL-97
_cell_angle_alpha 87.324(2)
_cell_angle_beta 87.101(2)
_cell_angle_gamma 84.7857(19)
_cell_formula_units_Z 2
_cell_length_a 11.7587(6)
_cell_length_b 19.9823(9)
_cell_length_c 20.7892(11)
_cell_measurement_temperature 93(2)
_cell_volume 4854.0(4)
_computing_structure_refinement 'SHELXL-97 (Sheldrick, 1997)'
_computing_structure_solution 'SHELXS-97 (Sheldrick, 1990)'
_diffrn_ambient_temperature 93(2)
_diffrn_detector_area_resol_mean 10
_diffrn_measured_fraction_theta_full 0.967
_diffrn_measured_fraction_theta_max 0.967
_diffrn_measurement_device_type 'Rigaku RAXIS-RAPID'
_diffrn_measurement_method \w
_diffrn_radiation_monochromator graphite
_diffrn_radiation_source 'fine-focus sealed tube'
_diffrn_radiation_type CuK\a
_diffrn_radiation_wavelength 1.54187
_diffrn_reflns_av_R_equivalents 0.1009
_diffrn_reflns_av_sigmaI/netI 0.1941
_diffrn_reflns_limit_h_max 13
_diffrn_reflns_limit_h_min -13
_diffrn_reflns_limit_k_max 22
_diffrn_reflns_limit_k_min -22
_diffrn_reflns_limit_l_max 23
_diffrn_reflns_limit_l_min -23
_diffrn_reflns_number 43945
_diffrn_reflns_theta_full 60.00
_diffrn_reflns_theta_max 60.00
_diffrn_reflns_theta_min 3.78
_exptl_absorpt_coefficient_mu 0.549
_exptl_absorpt_correction_T_max 0.9472
_exptl_absorpt_correction_T_min 0.7710
_exptl_absorpt_correction_type multi-scan
_exptl_absorpt_process_details
;Higashi, T. (1995).
Program for Absorption Correction.
Rigaku Corporation, Tokyo, Japan.
;
_exptl_crystal_colour red
_exptl_crystal_density_diffrn 0.949
_exptl_crystal_density_method 'not measured'
_exptl_crystal_description prism
_exptl_crystal_F_000 1464
_exptl_crystal_size_max 0.50
_exptl_crystal_size_mid 0.10
_exptl_crystal_size_min 0.10
_platon_squeeze_details
;
;
_refine_diff_density_max 0.226
_refine_diff_density_min -0.225
_refine_diff_density_rms 0.045
_refine_ls_extinction_method none
_refine_ls_goodness_of_fit_ref 1.036
_refine_ls_hydrogen_treatment mixed
_refine_ls_matrix_type full
_refine_ls_number_parameters 896
_refine_ls_number_reflns 13932
_refine_ls_number_restraints 724
_refine_ls_restrained_S_all 1.050
_refine_ls_R_factor_all 0.2327
_refine_ls_R_factor_gt 0.1014
_refine_ls_shift/su_max 0.000
_refine_ls_shift/su_mean 0.000
_refine_ls_structure_factor_coef Fsqd
_refine_ls_weighting_details 'calc w=1/[\s^2^(Fo^2^)+(0.0400P)^2^+0.0000P] where P=(Fo^2^+2Fc^2^)/3'
_refine_ls_weighting_scheme calc
_refine_ls_wR_factor_gt 0.1901
_refine_ls_wR_factor_ref 0.2206
_reflns_number_gt 2952
_reflns_number_total 13932
_reflns_threshold_expression >2sigma(I)
_cod_data_source_file c3cc42441c.txt
_cod_data_source_block 0929ma
_cod_database_code 7109361

loop_
_symmetry_equiv_pos_as_xyz
'x, y, z'
'-x, -y, -z'

loop_
_atom_site_label
_atom_site_type_symbol
_atom_site_fract_x
_atom_site_fract_y
_atom_site_fract_z
_atom_site_U_iso_or_equiv
_atom_site_adp_type
_atom_site_occupancy
_atom_site_symmetry_multiplicity
_atom_site_calc_flag
_atom_site_refinement_flags
C1 C 1.5022(4) -0.03960(18) 0.6430(3) 0.102(2) Uani 1 1 d GU
H1 H 1.4639 0.0039 0.6484 0.122 Uiso 1 1 calc R
C2 C 1.4713(3) -0.0795(3) 0.5949(2) 0.093(2) Uani 1 1 d GU
C3 C 1.5273(5) -0.1431(3) 0.5870(2) 0.100(2) Uani 1 1 d GU
H2 H 1.5061 -0.1703 0.5541 0.120 Uiso 1 1 calc R
C4 C 1.6142(4) -0.16681(18) 0.6272(3) 0.105(2) Uani 1 1 d GU
C5 C 1.6452(3) -0.1269(3) 0.6754(2) 0.107(2) Uani 1 1 d GU
H3 H 1.7046 -0.1432 0.7029 0.129 Uiso 1 1 calc R
C6 C 1.5892(4) -0.0633(3) 0.6832(2) 0.092(2) Uani 1 1 d GU
C7 C 1.6170(6) -0.0216(3) 0.7364(4) 0.097(2) Uani 1 1 d U
C8 C 1.7285(6) -0.0208(3) 0.7588(4) 0.106(2) Uani 1 1 d U
H4 H 1.7878 -0.0500 0.7398 0.127 Uiso 1 1 calc R
C9 C 1.7574(7) 0.0202(4) 0.8072(4) 0.122(2) Uani 1 1 d U
H5 H 1.8343 0.0205 0.8191 0.146 Uiso 1 1 calc R
C10 C 1.6651(7) 0.0628(4) 0.8389(4) 0.120(3) Uani 1 1 d U
C11 C 1.5503(6) 0.0577(4) 0.8212(4) 0.122(3) Uani 1 1 d U
H6 H 1.4883 0.0816 0.8437 0.147 Uiso 1 1 calc R
C12 C 1.5297(6) 0.0166(4) 0.7695(4) 0.119(2) Uani 1 1 d U
H7 H 1.4533 0.0152 0.7571 0.143 Uiso 1 1 calc R
C13 C 1.6877(8) 0.1079(5) 0.8850(5) 0.140(3) Uani 1 1 d DU
C14 C 1.6369(9) 0.1703(6) 0.8987(5) 0.175(4) Uani 1 1 d DU
C15 C 1.6997(9) 0.1993(6) 0.9434(6) 0.175(4) Uani 1 1 d DU
C16 C 1.7712(8) 0.1491(7) 0.9653(5) 0.150(3) Uani 1 1 d DU
C17 C 1.5472(9) 0.2068(5) 0.8588(6) 0.214(4) Uani 1 1 d DU
H8 H 1.5434 0.1850 0.8172 0.257 Uiso 1 1 calc R
H9 H 1.5634 0.2542 0.8500 0.257 Uiso 1 1 calc R
C18 C 1.4259(10) 0.2026(4) 0.9021(5) 0.254(5) Uani 1 1 d DU
H85 H 1.3630 0.2256 0.8782 0.381 Uiso 1 1 calc R
H86 H 1.4312 0.2244 0.9429 0.381 Uiso 1 1 calc R
H87 H 1.4118 0.1554 0.9107 0.381 Uiso 1 1 calc R
C19 C 1.6681(13) 0.2691(7) 0.9734(8) 0.297(7) Uani 1 1 d DU
H13 H 1.5918 0.2894 0.9613 0.356 Uiso 1 1 calc R
H14 H 1.6725 0.2669 1.0209 0.356 Uiso 1 1 calc R
C21 C 1.8518(8) 0.1442(6) 1.0182(5) 0.136(3) Uani 1 1 d DU
C22 C 1.8750(8) 0.1971(5) 1.0544(5) 0.139(3) Uani 1 1 d DU
H15 H 1.8342 0.2399 1.0475 0.167 Uiso 1 1 calc R
C23 C 1.9528(10) 0.1896(6) 1.0986(6) 0.152(3) Uani 1 1 d DU
C24 C 1.9800(9) 0.2366(7) 1.1430(5) 0.164(4) Uani 1 1 d DU
C25 C 1.9350(12) 0.3011(7) 1.1564(6) 0.214(5) Uani 1 1 d DU
C26 C 1.9954(13) 0.3305(7) 1.2086(7) 0.247(6) Uani 1 1 d DU
C27 C 2.0737(10) 0.2768(7) 1.2217(6) 0.227(5) Uani 1 1 d DU
H16 H 2.1306 0.2797 1.2521 0.272 Uiso 1 1 calc R
C29 C 1.7697(12) 0.3347(9) 1.1433(9) 0.313(9) Uani 1 1 d DU
H88 H 1.6985 0.3515 1.1232 0.470 Uiso 1 1 calc R
H89 H 1.7704 0.3524 1.1865 0.470 Uiso 1 1 calc R
H90 H 1.7750 0.2854 1.1467 0.470 Uiso 1 1 calc R
C28 C 1.8553(15) 0.3539(9) 1.1087(10) 0.312(10) Uani 1 1 d DU
H20 H 1.8678 0.4019 1.1121 0.375 Uiso 1 1 calc R
H21 H 1.8571 0.3413 1.0631 0.375 Uiso 1 1 calc R
C30 C 1.9471(10) 0.3997(4) 1.2496(5) 0.247(6) Uani 1 1 d DU
H22 H 1.8766 0.4211 1.2306 0.297 Uiso 1 1 calc R
H23 H 1.9285 0.3865 1.2951 0.297 Uiso 1 1 calc R
C31 C 2.0211(13) 0.4402(8) 1.2471(8) 0.385(9) Uani 1 1 d DU
H91 H 1.9876 0.4835 1.2628 0.578 Uiso 1 1 calc R
H92 H 2.0502 0.4464 1.2024 0.578 Uiso 1 1 calc R
H93 H 2.0840 0.4228 1.2741 0.578 Uiso 1 1 calc R
C32 C 1.3789(6) -0.0531(4) 0.5518(4) 0.104(2) Uani 1 1 d U
C33 C 1.3578(6) 0.0138(3) 0.5353(4) 0.104(2) Uani 1 1 d U
H27 H 1.4024 0.0450 0.5532 0.125 Uiso 1 1 calc R
C34 C 1.2745(6) 0.0379(3) 0.4939(4) 0.102(2) Uani 1 1 d U
H28 H 1.2652 0.0846 0.4828 0.122 Uiso 1 1 calc R
C35 C 1.2018(6) -0.0057(4) 0.4672(4) 0.102(2) Uani 1 1 d U
C36 C 1.2228(6) -0.0752(3) 0.4849(3) 0.103(2) Uani 1 1 d U
H29 H 1.1763 -0.1068 0.4693 0.124 Uiso 1 1 calc R
C37 C 1.3128(6) -0.0975(3) 0.5257(3) 0.101(2) Uani 1 1 d U
H30 H 1.3280 -0.1443 0.5353 0.121 Uiso 1 1 calc R
C38 C 1.1124(6) 0.0197(3) 0.4254(4) 0.093(2) Uani 1 1 d U
C39 C 1.0656(6) -0.0055(4) 0.3706(4) 0.096(2) Uani 1 1 d U
C40 C 1.0973(5) -0.0744(3) 0.3444(3) 0.113(2) Uani 1 1 d DU
H31 H 1.1782 -0.0885 0.3532 0.135 Uiso 1 1 calc R
H32 H 1.0906 -0.0717 0.2971 0.135 Uiso 1 1 calc R
C41 C 1.0178(5) -0.1312(3) 0.3754(3) 0.120(2) Uani 1 1 d DU
H94 H 1.0409 -0.1743 0.3559 0.180 Uiso 1 1 calc R
H95 H 0.9376 -0.1176 0.3671 0.180 Uiso 1 1 calc R
H96 H 1.0271 -0.1360 0.4221 0.180 Uiso 1 1 calc R
C42 C 0.9805(6) 0.0462(4) 0.3469(4) 0.103(2) Uani 1 1 d U
C43 C 0.9808(6) 0.1007(4) 0.3818(4) 0.099(2) Uani 1 1 d U
C44 C 0.9198(5) 0.0358(3) 0.2858(3) 0.111(2) Uani 1 1 d DU
H36 H 0.9659 0.0023 0.2594 0.133 Uiso 1 1 calc R
H37 H 0.9100 0.0786 0.2600 0.133 Uiso 1 1 calc R
C45 C 0.8030(5) 0.0108(3) 0.3047(3) 0.127(3) Uani 1 1 d DU
H97 H 0.7647 0.0015 0.2657 0.190 Uiso 1 1 calc R
H98 H 0.7562 0.0454 0.3285 0.190 Uiso 1 1 calc R
H99 H 0.8133 -0.0304 0.3320 0.190 Uiso 1 1 calc R
C46 C 0.9182(7) 0.1639(4) 0.3885(5) 0.107(2) Uani 1 1 d U
C47 C 0.8302(6) 0.1857(4) 0.3474(4) 0.102(2) Uani 1 1 d U
H41 H 0.8108 0.1575 0.3148 0.122 Uiso 1 1 calc R
C48 C 0.7736(7) 0.2461(5) 0.3539(5) 0.110(3) Uani 1 1 d U
C49 C 0.6908(7) 0.2733(4) 0.3132(5) 0.118(3) Uani 1 1 d DU
C50 C 0.6214(9) 0.2487(5) 0.2648(5) 0.156(3) Uani 1 1 d DU
C51 C 0.5431(9) 0.3048(6) 0.2413(5) 0.160(3) Uani 1 1 d U
C52 C 0.5615(7) 0.3578(5) 0.2776(5) 0.144(3) Uani 1 1 d U
H42 H 0.5196 0.4006 0.2730 0.173 Uiso 1 1 calc R
C53 C 0.6100(7) 0.1708(4) 0.2460(4) 0.151(3) Uani 1 1 d DU
H43 H 0.6337 0.1378 0.2808 0.181 Uiso 1 1 calc R
H44 H 0.5320 0.1637 0.2334 0.181 Uiso 1 1 calc R
C54 C 0.6967(7) 0.1700(5) 0.1882(5) 0.239(5) Uani 1 1 d U
H100 H 0.6960 0.1277 0.1662 0.359 Uiso 1 1 calc R
H101 H 0.7733 0.1738 0.2033 0.359 Uiso 1 1 calc R
H102 H 0.6760 0.2079 0.1582 0.359 Uiso 1 1 calc R
C55 C 0.4439(9) 0.3006(5) 0.1961(5) 0.197(4) Uani 1 1 d DU
H48 H 0.4806 0.2871 0.1542 0.236 Uiso 1 1 calc R
H49 H 0.4030 0.2619 0.2132 0.236 Uiso 1 1 calc R
C56 C 0.3612(15) 0.3499(6) 0.1815(8) 0.402(10) Uani 1 1 d DU
H103 H 0.3138 0.3347 0.1486 0.603 Uiso 1 1 calc R
H104 H 0.3966 0.3902 0.1651 0.603 Uiso 1 1 calc R
H105 H 0.3135 0.3604 0.2204 0.603 Uiso 1 1 calc R
C57 C 1.6752(5) -0.2361(2) 0.6192(2) 0.101(2) Uani 1 1 d GU
C58 C 1.7912(5) -0.2463(2) 0.6302(2) 0.121(2) Uani 1 1 d GU
H53 H 1.8314 -0.2097 0.6417 0.146 Uiso 1 1 calc R
C59 C 1.8484(3) -0.3098(3) 0.6245(2) 0.122(3) Uani 1 1 d GU
H54 H 1.9277 -0.3168 0.6321 0.147 Uiso 1 1 calc R
C60 C 1.7896(5) -0.3633(2) 0.6078(2) 0.123(3) Uani 1 1 d GU
C61 C 1.6736(5) -0.3531(2) 0.5968(2) 0.113(2) Uani 1 1 d GDU
H55 H 1.6334 -0.3896 0.5854 0.135 Uiso 1 1 calc R
C62 C 1.6163(3) -0.2895(3) 0.6025(2) 0.113(2) Uani 1 1 d GDU
H56 H 1.5370 -0.2826 0.5950 0.136 Uiso 1 1 calc R
C63 C 1.8591(8) -0.4323(4) 0.6015(4) 0.122(3) Uani 1 1 d U
C64 C 1.8210(8) -0.4945(4) 0.6155(4) 0.139(3) Uani 1 1 d DU
C65 C 1.9205(9) -0.5397(5) 0.6028(4) 0.139(3) Uani 1 1 d DU
C66 C 2.0140(9) -0.5043(4) 0.5816(4) 0.118(3) Uani 1 1 d U
C67 C 1.7069(9) -0.5185(4) 0.6445(6) 0.185(4) Uani 1 1 d DU
H57 H 1.6424 -0.4980 0.6194 0.222 Uiso 1 1 calc R
H58 H 1.7085 -0.5680 0.6430 0.222 Uiso 1 1 calc R
C68 C 1.6927(8) -0.4982(4) 0.7108(6) 0.218(5) Uani 1 1 d U
H106 H 1.6233 -0.5153 0.7309 0.326 Uiso 1 1 calc R
H107 H 1.6862 -0.4490 0.7116 0.326 Uiso 1 1 calc R
H108 H 1.7590 -0.5167 0.7347 0.326 Uiso 1 1 calc R
C69 C 1.9271(7) -0.6164(4) 0.6089(5) 0.162(3) Uani 1 1 d DU
H62 H 1.8518 -0.6315 0.5999 0.195 Uiso 1 1 calc R
H63 H 1.9839 -0.6353 0.5763 0.195 Uiso 1 1 calc R
C70 C 1.9595(8) -0.6423(4) 0.6735(5) 0.216(5) Uani 1 1 d U
H109 H 1.9707 -0.6915 0.6740 0.325 Uiso 1 1 calc R
H110 H 1.8987 -0.6284 0.7053 0.325 Uiso 1 1 calc R
H111 H 2.0307 -0.6243 0.6841 0.325 Uiso 1 1 calc R
C71 C 2.1276(8) -0.5182(4) 0.5695(4) 0.122(3) Uani 1 1 d DU
C72 C 2.1874(7) -0.5833(4) 0.5731(3) 0.120(2) Uani 1 1 d DU
H67 H 2.1473 -0.6207 0.5877 0.144 Uiso 1 1 calc R
C73 C 2.3023(8) -0.5932(4) 0.5560(4) 0.117(3) Uani 1 1 d DU
C74 C 2.3671(7) -0.6537(4) 0.5621(3) 0.099(2) Uani 1 1 d U
C75 C 2.3544(7) -0.7186(4) 0.5806(3) 0.100(2) Uani 1 1 d U
C76 C 2.4552(7) -0.7588(4) 0.5785(4) 0.103(2) Uani 1 1 d U
C77 C 2.5391(6) -0.7177(4) 0.5556(3) 0.103(2) Uani 1 1 d U
H68 H 2.6182 -0.7312 0.5489 0.124 Uiso 1 1 calc R
C78 C 2.2420(7) -0.7431(3) 0.6008(4) 0.117(2) Uani 1 1 d U
H69 H 2.1974 -0.7090 0.6271 0.141 Uiso 1 1 calc R
H70 H 2.2543 -0.7849 0.6279 0.141 Uiso 1 1 calc R
C79 C 2.1729(5) -0.7572(3) 0.5423(4) 0.129(3) Uani 1 1 d U
H112 H 2.1008 -0.7747 0.5576 0.194 Uiso 1 1 calc R
H113 H 2.2173 -0.7903 0.5157 0.194 Uiso 1 1 calc R
H114 H 2.1568 -0.7153 0.5166 0.194 Uiso 1 1 calc R
C80 C 2.4837(5) -0.8306(3) 0.5975(3) 0.100(2) Uani 1 1 d U
H74 H 2.5099 -0.8556 0.5586 0.120 Uiso 1 1 calc R
H75 H 2.4139 -0.8498 0.6160 0.120 Uiso 1 1 calc R
C81 C 2.5758(6) -0.8398(3) 0.6462(4) 0.142(3) Uani 1 1 d U
H115 H 2.5931 -0.8879 0.6567 0.212 Uiso 1 1 calc R
H116 H 2.5489 -0.8168 0.6855 0.212 Uiso 1 1 calc R
H117 H 2.6449 -0.8207 0.6281 0.212 Uiso 1 1 calc R
O1 O 1.9087(5) 0.0824(3) 1.0251(3) 0.161(2) Uani 1 1 d DU
O2 O 2.0080(5) 0.1292(5) 1.1137(3) 0.182(3) Uani 1 1 d DU
O3 O 0.9472(4) 0.2020(2) 0.4327(3) 0.1085(16) Uani 1 1 d DU
O4 O 0.8019(4) 0.2876(2) 0.3953(3) 0.1219(18) Uani 1 1 d DU
O5 O 2.1834(5) -0.4658(2) 0.5506(3) 0.142(2) Uani 1 1 d DU
O6 O 2.3583(4) -0.5392(3) 0.5341(3) 0.1392(19) Uani 1 1 d DU
F1 F 1.8991(9) 0.0361(4) 1.1229(4) 0.313(4) Uani 1 1 d DU
F2 F 2.0738(6) 0.0298(3) 1.0676(4) 0.329(6) Uani 1 1 d U
F3 F 0.7986(3) 0.24339(17) 0.5033(2) 0.1250(14) Uani 1 1 d U
F4 F 0.9379(3) 0.31176(16) 0.4663(2) 0.1427(16) Uani 1 1 d DU
N1 N 1.7690(6) 0.0937(3) 0.9283(4) 0.132(2) Uani 1 1 d DU
H79 H 1.8130 0.0559 0.9323 0.159 Uiso 1 1 calc R
N2 N 2.0671(7) 0.2184(4) 1.1892(5) 0.213(3) Uani 1 1 d DU
H80 H 2.1066 0.1793 1.1953 0.255 Uiso 1 1 calc R
N3 N 1.0615(4) 0.0844(2) 0.4310(3) 0.0944(16) Uani 1 1 d U
H81 H 1.0764 0.1118 0.4607 0.113 Uiso 1 1 calc R
N4 N 0.6461(5) 0.3441(4) 0.3216(3) 0.132(2) Uani 1 1 d U
H82 H 0.6686 0.3720 0.3490 0.159 Uiso 1 1 calc R
N5 N 1.9682(6) -0.4355(3) 0.5820(3) 0.124(2) Uani 1 1 d U
H83 H 2.0067 -0.4007 0.5711 0.149 Uiso 1 1 calc R
N6 N 2.4871(6) -0.6538(3) 0.5445(3) 0.1244(19) Uani 1 1 d U
H84 H 2.5216 -0.6188 0.5291 0.149 Uiso 1 1 calc R
B1 B 1.9909(17) 0.0678(10) 1.0805(10) 0.227(6) Uani 1 1 d DU
B2 B 0.8682(9) 0.2594(5) 0.4498(7) 0.121(3) Uani 1 1 d DU
B3 B 2.3070(11) -0.4722(6) 0.5417(8) 0.150(4) Uani 1 1 d DU
F5 F 2.3462(4) -0.4492(2) 0.6005(3) 0.213(3) Uani 1 1 d U
F6 F 2.3397(3) -0.4301(2) 0.4957(3) 0.183(2) Uani 1 1 d U
C20 C 1.7662(16) 0.3057(8) 0.9393(9) 0.436(14) Uani 1 1 d DU
H118 H 1.7638 0.3514 0.9547 0.654 Uiso 1 1 calc R
H119 H 1.7572 0.3077 0.8926 0.654 Uiso 1 1 calc R
H120 H 1.8397 0.2811 0.9491 0.654 Uiso 1 1 calc R

loop_
_atom_site_aniso_label
_atom_site_aniso_U_11
_atom_site_aniso_U_22
_atom_site_aniso_U_33
_atom_site_aniso_U_23
_atom_site_aniso_U_13
_atom_site_aniso_U_12
C1 0.089(5) 0.089(5) 0.130(7) -0.023(5) -0.020(4) -0.004(4)
C2 0.099(5) 0.081(5) 0.098(6) -0.011(5) -0.006(5) 0.008(4)
C3 0.089(5) 0.064(5) 0.151(7) -0.016(5) -0.032(5) -0.010(4)
C4 0.073(5) 0.090(5) 0.157(7) -0.024(5) -0.019(5) -0.012(4)
C5 0.070(4) 0.111(6) 0.143(7) -0.023(5) -0.020(4) 0.000(4)
C6 0.074(5) 0.061(5) 0.142(7) -0.012(5) -0.020(5) -0.003(4)
C7 0.061(5) 0.086(5) 0.141(7) -0.010(4) -0.017(5) 0.024(4)
C8 0.105(6) 0.081(5) 0.136(7) -0.028(5) -0.012(5) -0.008(4)
C9 0.113(6) 0.097(6) 0.154(8) -0.012(5) -0.031(6) 0.008(5)
C10 0.101(6) 0.111(6) 0.150(7) -0.045(5) -0.041(6) 0.019(5)
C11 0.098(6) 0.134(6) 0.137(7) -0.056(5) -0.035(5) 0.015(5)
C12 0.086(6) 0.120(6) 0.153(8) -0.002(5) -0.019(5) -0.004(5)
C13 0.118(7) 0.145(8) 0.158(8) -0.060(7) -0.053(6) 0.033(6)
C14 0.162(9) 0.168(9) 0.194(9) -0.067(8) -0.082(7) 0.061(7)
C15 0.143(8) 0.142(9) 0.240(11) -0.079(8) -0.068(7) 0.056(7)
C16 0.120(7) 0.172(9) 0.163(9) -0.060(8) -0.049(7) 0.004(7)
C17 0.174(10) 0.206(9) 0.256(13) -0.063(9) -0.062(9) 0.064(8)
C18 0.301(14) 0.173(9) 0.276(14) -0.044(8) -0.038(12) 0.074(10)
C19 0.347(17) 0.195(13) 0.372(17) -0.061(12) -0.203(14) -0.027(11)
C21 0.115(7) 0.166(9) 0.126(8) -0.016(8) -0.026(6) 0.017(7)
C22 0.146(7) 0.134(8) 0.143(8) -0.016(7) -0.059(6) -0.012(6)
C23 0.148(8) 0.154(9) 0.153(9) -0.020(8) -0.050(7) 0.017(8)
C24 0.184(9) 0.153(9) 0.161(9) -0.026(8) -0.087(7) 0.006(8)
C25 0.292(13) 0.175(11) 0.188(10) -0.030(10) -0.102(9) -0.030(10)
C26 0.306(14) 0.191(13) 0.251(12) -0.005(11) -0.146(11) 0.022(10)
C27 0.232(11) 0.216(12) 0.256(11) -0.114(10) -0.111(9) -0.036(9)
C29 0.236(18) 0.349(18) 0.36(2) -0.137(16) -0.077(15) 0.061(14)
C28 0.32(2) 0.266(14) 0.38(2) -0.178(16) -0.075(18) -0.080(14)
C30 0.407(16) 0.089(6) 0.274(12) -0.018(7) -0.213(12) -0.061(8)
C31 0.405(12) 0.387(12) 0.371(12) 0.012(9) -0.067(9) -0.058(9)
C32 0.109(6) 0.078(5) 0.128(6) -0.025(5) -0.034(5) 0.006(5)
C33 0.103(5) 0.053(5) 0.155(7) 0.000(5) -0.037(5) 0.010(4)
C34 0.108(6) 0.063(5) 0.129(6) 0.006(4) -0.007(5) 0.013(5)
C35 0.094(5) 0.064(5) 0.150(7) 0.007(5) -0.047(5) 0.003(4)
C36 0.111(6) 0.057(5) 0.141(7) -0.002(4) -0.010(5) -0.005(4)
C37 0.099(5) 0.079(5) 0.121(6) -0.026(5) -0.019(5) 0.028(5)
C38 0.079(5) 0.061(5) 0.134(7) -0.002(5) -0.017(5) 0.020(4)
C39 0.097(5) 0.068(5) 0.124(6) -0.005(5) -0.029(5) -0.002(4)
C40 0.099(5) 0.093(5) 0.145(7) -0.008(5) -0.015(5) 0.004(4)
C41 0.130(5) 0.089(5) 0.146(7) -0.005(4) -0.027(5) -0.025(4)
C42 0.099(6) 0.081(6) 0.126(7) 0.019(5) -0.005(5) -0.001(5)
C43 0.069(5) 0.081(6) 0.151(7) -0.014(6) -0.032(5) -0.011(5)
C44 0.086(5) 0.122(6) 0.126(7) -0.008(5) -0.043(5) 0.007(4)
C45 0.082(5) 0.095(5) 0.202(8) 0.009(5) -0.026(5) -0.005(4)
C46 0.079(6) 0.078(6) 0.163(8) 0.004(6) -0.005(6) -0.014(5)
C47 0.065(5) 0.080(5) 0.159(7) 0.003(5) -0.026(5) 0.002(4)
C48 0.060(5) 0.100(7) 0.172(8) 0.005(7) -0.015(6) -0.006(5)
C49 0.090(6) 0.095(6) 0.168(8) -0.029(6) -0.007(6) 0.006(5)
C50 0.169(8) 0.141(8) 0.155(8) -0.013(7) -0.056(7) 0.040(7)
C51 0.165(8) 0.153(9) 0.158(9) -0.009(7) -0.053(7) 0.032(8)
C52 0.121(7) 0.131(8) 0.179(9) 0.024(7) -0.057(6) 0.004(6)
C53 0.160(7) 0.115(6) 0.184(9) 0.036(6) -0.054(7) -0.046(6)
C54 0.136(8) 0.359(14) 0.218(12) -0.012(10) 0.031(8) -0.017(8)
C55 0.255(11) 0.150(9) 0.186(9) -0.003(7) -0.125(8) 0.040(8)
C56 0.60(3) 0.223(15) 0.39(2) -0.032(15) -0.10(2) -0.035(16)
C57 0.074(5) 0.088(5) 0.136(6) 0.003(5) -0.023(4) 0.035(4)
C58 0.128(7) 0.082(5) 0.149(6) 0.005(5) -0.033(5) 0.030(4)
C59 0.104(5) 0.080(5) 0.184(7) -0.031(5) -0.010(5) 0.003(5)
C60 0.138(7) 0.068(5) 0.155(7) 0.003(5) -0.002(6) 0.030(5)
C61 0.080(5) 0.082(5) 0.172(7) 0.021(5) -0.028(5) 0.018(4)
C62 0.116(6) 0.076(5) 0.149(6) -0.004(5) -0.030(5) -0.004(5)
C63 0.135(7) 0.065(5) 0.164(7) -0.006(5) -0.013(6) 0.013(6)
C64 0.129(7) 0.077(6) 0.205(8) -0.001(6) -0.003(6) 0.026(6)
C65 0.126(7) 0.087(7) 0.199(8) 0.006(6) -0.012(6) 0.012(6)
C66 0.110(7) 0.075(6) 0.167(7) -0.007(5) -0.059(6) 0.028(6)
C67 0.173(9) 0.125(7) 0.245(12) -0.020(8) 0.071(9) 0.019(6)
C68 0.201(9) 0.159(9) 0.268(14) 0.049(9) 0.063(10) 0.050(7)
C69 0.153(7) 0.092(7) 0.237(11) -0.019(7) 0.018(7) 0.002(5)
C70 0.273(11) 0.127(8) 0.219(12) 0.042(7) 0.090(10) 0.064(7)
C71 0.096(6) 0.073(6) 0.194(8) 0.008(6) -0.036(6) 0.010(6)
C72 0.121(6) 0.074(5) 0.167(7) 0.004(5) -0.043(6) -0.006(5)
C73 0.095(6) 0.080(6) 0.180(7) 0.002(6) -0.056(6) 0.002(6)
C74 0.078(5) 0.069(5) 0.149(6) -0.022(5) -0.010(5) 0.007(5)
C75 0.090(6) 0.062(5) 0.149(6) 0.001(5) -0.008(5) -0.014(5)
C76 0.083(5) 0.073(5) 0.153(7) -0.002(5) -0.014(5) -0.008(5)
C77 0.090(5) 0.064(5) 0.151(6) 0.004(4) -0.024(5) 0.027(4)
C78 0.124(7) 0.061(4) 0.161(7) 0.009(4) -0.020(6) 0.021(4)
C79 0.100(5) 0.091(5) 0.201(8) 0.001(5) -0.014(5) -0.031(4)
C80 0.072(4) 0.084(5) 0.139(6) 0.007(5) -0.025(4) 0.018(4)
C81 0.137(6) 0.101(5) 0.181(8) 0.033(5) -0.016(6) -0.002(5)
O1 0.145(5) 0.182(6) 0.158(5) -0.054(5) -0.070(4) 0.029(4)
O2 0.175(5) 0.181(6) 0.195(6) -0.060(5) -0.096(5) 0.030(5)
O3 0.083(3) 0.063(3) 0.182(5) -0.014(3) -0.018(3) -0.003(3)
O4 0.099(4) 0.086(4) 0.181(6) -0.002(4) -0.036(4) 0.007(3)
O5 0.091(4) 0.072(4) 0.262(6) 0.010(4) -0.028(4) 0.007(3)
O6 0.086(3) 0.071(3) 0.257(6) 0.003(4) -0.012(3) 0.009(3)
F1 0.451(13) 0.235(7) 0.268(9) -0.038(6) -0.151(9) -0.027(8)
F2 0.315(8) 0.281(7) 0.387(10) -0.202(7) -0.242(8) 0.211(7)
F3 0.101(3) 0.082(3) 0.191(5) -0.015(3) -0.030(3) 0.016(2)
F4 0.090(3) 0.076(2) 0.267(5) -0.039(3) -0.054(3) 0.007(2)
N1 0.132(6) 0.133(6) 0.135(6) -0.046(5) -0.014(5) 0.003(5)
N2 0.209(8) 0.209(9) 0.229(9) -0.073(7) -0.088(7) 0.005(7)
N3 0.072(4) 0.066(4) 0.146(5) -0.009(4) -0.023(4) 0.004(3)
N4 0.090(4) 0.135(6) 0.174(6) 0.003(5) -0.027(4) -0.014(4)
N5 0.093(5) 0.097(5) 0.180(6) 0.009(4) -0.031(4) 0.013(4)
N6 0.108(5) 0.087(5) 0.179(6) -0.007(4) -0.024(4) -0.004(4)
B1 0.229(15) 0.223(15) 0.235(15) -0.058(14) -0.097(14) 0.018(13)
B2 0.081(7) 0.086(8) 0.197(11) -0.039(8) -0.039(8) 0.025(6)
B3 0.119(9) 0.063(8) 0.265(13) -0.005(9) -0.031(10) 0.014(7)
F5 0.170(4) 0.086(3) 0.391(8) -0.060(4) -0.132(5) 0.043(3)
F6 0.095(3) 0.089(3) 0.360(8) 0.070(4) -0.031(4) -0.008(2)
C20 0.59(3) 0.282(19) 0.46(3) -0.190(19) -0.29(2) 0.042(18)

loop_
_atom_type_symbol
_atom_type_description
_atom_type_scat_dispersion_real
_atom_type_scat_dispersion_imag
_atom_type_scat_source
C C 0.0181 0.0091 'International Tables Vol C Tables 4.2.6.8 and 6.1.1.4'
H H 0.0000 0.0000 'International Tables Vol C Tables 4.2.6.8 and 6.1.1.4'
B B 0.0090 0.0039 'International Tables Vol C Tables 4.2.6.8 and 6.1.1.4'
N N 0.0311 0.0180 'International Tables Vol C Tables 4.2.6.8 and 6.1.1.4'
O O 0.0492 0.0322 'International Tables Vol C Tables 4.2.6.8 and 6.1.1.4'
F F 0.0727 0.0534 'International Tables Vol C Tables 4.2.6.8 and 6.1.1.4'

loop_
_geom_angle_atom_site_label_1
_geom_angle_atom_site_label_2
_geom_angle_atom_site_label_3
_geom_angle
C2 C1 C6 120.0
C2 C1 H1 120.0
C6 C1 H1 120.0
C3 C2 C1 120.0
C3 C2 C32 120.7(5)
C1 C2 C32 119.3(5)
C2 C3 C4 120.0
C2 C3 H2 120.0
C4 C3 H2 120.0
C5 C4 C3 120.0
C5 C4 C57 119.7(5)
C3 C4 C57 120.3(5)
C4 C5 C6 120.0
C4 C5 H3 120.0
C6 C5 H3 120.0
C5 C6 C1 120.0
C5 C6 C7 120.7(5)
C1 C6 C7 119.2(5)
C12 C7 C8 116.6(7)
C12 C7 C6 119.8(7)
C8 C7 C6 123.5(7)
C9 C8 C7 124.4(7)
C9 C8 H4 117.8
C7 C8 H4 117.8
C8 C9 C10 117.8(7)
C8 C9 H5 121.1
C10 C9 H5 121.1
C13 C10 C11 120.2(9)
C13 C10 C9 121.3(8)
C11 C10 C9 118.5(8)
C12 C11 C10 119.6(7)
C12 C11 H6 120.2
C10 C11 H6 120.2
C7 C12 C11 122.7(7)
C7 C12 H7 118.6
C11 C12 H7 118.6
N1 C13 C14 105.9(9)
N1 C13 C10 122.7(10)
C14 C13 C10 131.4(11)
C13 C14 C15 109.8(10)
C13 C14 C17 123.0(11)
C15 C14 C17 125.4(11)
C16 C15 C14 104.5(10)
C16 C15 C19 127.8(13)
C14 C15 C19 125.7(11)
C15 C16 N1 110.3(9)
C15 C16 C21 132.0(13)
N1 C16 C21 117.6(12)
C14 C17 C18 105.4(9)
C14 C17 H8 110.7
C18 C17 H8 110.7
C14 C17 H9 110.7
C18 C17 H9 110.7
H8 C17 H9 108.8
C17 C18 H85 109.5
C17 C18 H86 109.5
H85 C18 H86 109.5
C17 C18 H87 109.5
H85 C18 H87 109.5
H86 C18 H87 109.5
C20 C19 C15 97.0(14)
C20 C19 H13 112.3
C15 C19 H13 112.3
C20 C19 H14 112.3
C15 C19 H14 112.3
H13 C19 H14 109.9
O1 C21 C22 121.9(10)
O1 C21 C16 112.9(11)
C22 C21 C16 125.0(11)
C23 C22 C21 121.5(11)
C23 C22 H15 119.2
C21 C22 H15 119.2
C22 C23 O2 121.9(12)
C22 C23 C24 128.6(12)
O2 C23 C24 108.9(12)
C25 C24 C23 133.1(12)
C25 C24 N2 106.3(10)
C23 C24 N2 120.5(12)
C24 C25 C26 112.5(12)
C24 C25 C28 126.9(13)
C26 C25 C28 117.7(13)
C24 C25 C29 123.1(11)
C26 C25 C29 118.2(12)
C28 C25 C29 39.2(8)
C27 C26 C25 98.7(12)
C27 C26 C30 133.2(12)
C25 C26 C30 125.8(11)
C26 C27 N2 117.9(11)
C26 C27 H16 121.0
N2 C27 H16 121.0
C28 C29 C25 55.4(13)
C28 C29 H88 109.5
C25 C29 H88 162.4
C28 C29 H89 109.5
C25 C29 H89 85.7
H88 C29 H89 109.5
C28 C29 H90 109.5
C25 C29 H90 71.9
H88 C29 H90 109.5
H89 C29 H90 109.5
C29 C28 C25 85.4(18)
C29 C28 H20 114.4
C25 C28 H20 114.4
C29 C28 H21 114.4
C25 C28 H21 114.4
H20 C28 H21 111.5
C31 C30 C26 109.9(14)
C31 C30 H22 109.7
C26 C30 H22 109.7
C31 C30 H23 109.7
C26 C30 H23 109.7
H22 C30 H23 108.2
C30 C31 H91 109.5
C30 C31 H92 109.5
H91 C31 H92 109.5
C30 C31 H93 109.5
H91 C31 H93 109.5
H92 C31 H93 109.5
C33 C32 C37 117.8(7)
C33 C32 C2 122.9(7)
C37 C32 C2 119.3(7)
C32 C33 C34 122.7(7)
C32 C33 H27 118.7
C34 C33 H27 118.7
C33 C34 C35 121.5(7)
C33 C34 H28 119.2
C35 C34 H28 119.2
C34 C35 C36 115.9(7)
C34 C35 C38 121.5(7)
C36 C35 C38 122.6(8)
C37 C36 C35 120.2(7)
C37 C36 H29 119.9
C35 C36 H29 119.9
C32 C37 C36 121.8(7)
C32 C37 H30 119.1
C36 C37 H30 119.1
N3 C38 C39 105.6(7)
N3 C38 C35 120.3(8)
C39 C38 C35 133.7(7)
C38 C39 C42 107.2(7)
C38 C39 C40 125.1(7)
C42 C39 C40 127.6(8)
C39 C40 C41 113.2(5)
C39 C40 H31 108.9
C41 C40 H31 108.9
C39 C40 H32 108.9
C41 C40 H32 108.9
H31 C40 H32 107.8
C40 C41 H94 109.5
C40 C41 H95 109.5
H94 C41 H95 109.5
C40 C41 H96 109.5
H94 C41 H96 109.5
H95 C41 H96 109.5
C43 C42 C39 109.1(8)
C43 C42 C44 130.5(8)
C39 C42 C44 119.8(8)
C42 C43 C46 139.0(9)
C42 C43 N3 106.9(7)
C46 C43 N3 113.6(8)
C42 C44 C45 108.7(6)
C42 C44 H36 110.0
C45 C44 H36 110.0
C42 C44 H37 110.0
C45 C44 H37 110.0
H36 C44 H37 108.3
C44 C45 H97 109.5
C44 C45 H98 109.5
H97 C45 H98 109.5
C44 C45 H99 109.5
H97 C45 H99 109.5
H98 C45 H99 109.5
O3 C46 C47 121.1(8)
O3 C46 C43 117.8(9)
C47 C46 C43 121.1(9)
C48 C47 C46 120.0(8)
C48 C47 H41 120.0
C46 C47 H41 120.0
O4 C48 C47 121.7(9)
O4 C48 C49 113.9(9)
C47 C48 C49 123.9(10)
C48 C49 C50 136.6(9)
C48 C49 N4 117.6(9)
C50 C49 N4 105.5(8)
C49 C50 C51 108.4(9)
C49 C50 C53 128.7(8)
C51 C50 C53 122.0(10)
C52 C51 C50 105.3(10)
C52 C51 C55 126.9(10)
C50 C51 C55 126.7(11)
C51 C52 N4 114.6(9)
C51 C52 H42 122.7
N4 C52 H42 122.7
C54 C53 C50 96.6(6)
C54 C53 H43 112.4
C50 C53 H43 112.4
C54 C53 H44 112.4
C50 C53 H44 112.4
H43 C53 H44 110.0
C53 C54 H100 109.5
C53 C54 H101 109.5
H100 C54 H101 109.5
C53 C54 H102 109.5
H100 C54 H102 109.5
H101 C54 H102 109.5
C56 C55 C51 127.1(11)
C56 C55 H48 105.5
C51 C55 H48 105.5
C56 C55 H49 105.5
C51 C55 H49 105.5
H48 C55 H49 106.1
C55 C56 H103 109.5
C55 C56 H104 109.5
H103 C56 H104 109.5
C55 C56 H105 109.5
H103 C56 H105 109.5
H104 C56 H105 109.5
C58 C57 C62 120.0
C58 C57 C4 119.0(5)
C62 C57 C4 121.0(5)
C57 C58 C59 120.0
C57 C58 H53 120.0
C59 C58 H53 120.0
C58 C59 C60 120.0
C58 C59 H54 120.0
C60 C59 H54 120.0
C61 C60 C59 120.0
C61 C60 C63 122.9(5)
C59 C60 C63 117.1(5)
C60 C61 C62 120.0
C60 C61 H55 120.0
C62 C61 H55 120.0
C61 C62 C57 120.0
C61 C62 H56 120.0
C57 C62 H56 120.0
N5 C63 C64 112.9(8)
N5 C63 C60 120.1(8)
C64 C63 C60 127.0(9)
C63 C64 C65 103.3(9)
C63 C64 C67 133.7(8)
C65 C64 C67 122.8(9)
C66 C65 C64 110.9(9)
C66 C65 C69 122.8(8)
C64 C65 C69 126.2(9)
C71 C66 C65 137.3(9)
C71 C66 N5 118.8(9)
C65 C66 N5 103.3(8)
C68 C67 C64 108.1(10)
C68 C67 H57 110.1
C64 C67 H57 110.1
C68 C67 H58 110.1
C64 C67 H58 110.1
H57 C67 H58 108.4
C67 C68 H106 109.5
C67 C68 H107 109.5
H106 C68 H107 109.5
C67 C68 H108 109.5
H106 C68 H108 109.5
H107 C68 H108 109.5
C70 C69 C65 112.1(8)
C70 C69 H62 109.2
C65 C69 H62 109.2
C70 C69 H63 109.2
C65 C69 H63 109.2
H62 C69 H63 107.9
C69 C70 H109 109.5
C69 C70 H110 109.5
H109 C70 H110 109.5
C69 C70 H111 109.5
H109 C70 H111 109.5
H110 C70 H111 109.5
O5 C71 C66 114.9(8)
O5 C71 C72 119.6(8)
C66 C71 C72 125.5(9)
C73 C72 C71 121.4(8)
C73 C72 H67 119.3
C71 C72 H67 119.3
O6 C73 C74 116.6(8)
O6 C73 C72 118.7(7)
C74 C73 C72 124.6(8)
C75 C74 C73 139.4(8)
C75 C74 N6 103.8(6)
C73 C74 N6 116.8(8)
C74 C75 C76 113.2(7)
C74 C75 C78 122.9(7)
C76 C75 C78 123.9(7)
C75 C76 C77 106.2(7)
C75 C76 C80 132.2(7)
C77 C76 C80 121.6(7)
N6 C77 C76 107.9(6)
N6 C77 H68 126.0
C76 C77 H68 126.0
C75 C78 C79 112.0(6)
C75 C78 H69 109.2
C79 C78 H69 109.2
C75 C78 H70 109.2
C79 C78 H70 109.2
H69 C78 H70 107.9
C78 C79 H112 109.5
C78 C79 H113 109.5
H112 C79 H113 109.5
C78 C79 H114 109.5
H112 C79 H114 109.5
H113 C79 H114 109.5
C76 C80 C81 112.2(6)
C76 C80 H74 109.2
C81 C80 H74 109.2
C76 C80 H75 109.2
C81 C80 H75 109.2
H74 C80 H75 107.9
C80 C81 H115 109.5
C80 C81 H116 109.5
H115 C81 H116 109.5
C80 C81 H117 109.5
H115 C81 H117 109.5
H116 C81 H117 109.5
C21 O1 B1 119.4(11)
C23 O2 B1 123.0(11)
C46 O3 B2 117.8(7)
C48 O4 B2 117.6(7)
C71 O5 B3 120.8(7)
C73 O6 B3 120.7(8)
C13 N1 C16 108.0(8)
C13 N1 H79 126.0
C16 N1 H79 126.0
C27 N2 C24 104.1(9)
C27 N2 H80 127.9
C24 N2 H80 127.9
C38 N3 C43 110.9(6)
C38 N3 H81 124.5
C43 N3 H81 124.5
C52 N4 C49 106.0(8)
C52 N4 H82 127.0
C49 N4 H82 127.0
C63 N5 C66 109.6(7)
C63 N5 H83 125.2
C66 N5 H83 125.2
C77 N6 C74 108.8(6)
C77 N6 H84 125.6
C74 N6 H84 125.6
F2 B1 O2 118.1(16)
F2 B1 F1 114.3(17)
O2 B1 F1 103.4(14)
F2 B1 O1 114.3(16)
O2 B1 O1 111.6(13)
F1 B1 O1 91.6(11)
F3 B2 F4 108.7(9)
F3 B2 O3 110.8(9)
F4 B2 O3 106.3(7)
F3 B2 O4 112.3(8)
F4 B2 O4 105.7(9)
O3 B2 O4 112.7(9)
F6 B3 O6 112.7(11)
F6 B3 F5 106.2(10)
O6 B3 F5 107.1(10)
F6 B3 O5 110.3(10)
O6 B3 O5 115.4(9)
F5 B3 O5 104.3(10)
C19 C20 H118 109.5
C19 C20 H119 109.5
H118 C20 H119 109.5
C19 C20 H120 109.5
H118 C20 H120 109.5
H119 C20 H120 109.5

loop_
_geom_bond_atom_site_label_1
_geom_bond_atom_site_label_2
_geom_bond_distance
C1 C2 1.3900
C1 C6 1.3900
C1 H1 0.9500
C2 C3 1.3900
C2 C32 1.486(7)
C3 C4 1.3900
C3 H2 0.9500
C4 C5 1.3900
C4 C57 1.512(5)
C5 C6 1.3900
C5 H3 0.9500
C6 C7 1.481(8)
C7 C12 1.394(8)
C7 C8 1.416(7)
C8 C9 1.400(7)
C8 H4 0.9500
C9 C10 1.465(8)
C9 H5 0.9500
C10 C13 1.397(9)
C10 C11 1.429(8)
C11 C12 1.427(8)
C11 H6 0.9500
C12 H7 0.9500
C13 N1 1.350(8)
C13 C14 1.369(10)
C14 C15 1.394(10)
C14 C17 1.492(10)
C15 C16 1.328(10)
C15 C19 1.560(14)
C16 N1 1.379(9)
C16 C21 1.482(11)
C17 C18 1.653(11)
C17 H8 0.9900
C17 H9 0.9900
C18 H85 0.9800
C18 H86 0.9800
C18 H87 0.9800
C19 C20 1.546(19)
C19 H13 0.9900
C19 H14 0.9900
C21 O1 1.354(8)
C21 C22 1.381(10)
C22 C23 1.322(10)
C22 H15 0.9500
C23 O2 1.350(9)
C23 C24 1.414(12)
C24 C25 1.384(11)
C24 N2 1.450(9)
C25 C26 1.498(12)
C25 C28 1.672(19)
C25 C29 2.02(2)
C26 C27 1.375(11)
C26 C30 1.697(14)
C27 N2 1.386(9)
C27 H16 0.9500
C29 C28 1.285(18)
C29 H88 0.9800
C29 H89 0.9800
C29 H90 0.9800
C28 H20 0.9900
C28 H21 0.9900
C30 C31 1.239(14)
C30 H22 0.9900
C30 H23 0.9900
C31 H91 0.9800
C31 H92 0.9800
C31 H93 0.9800
C32 C33 1.369(7)
C32 C37 1.378(7)
C33 C34 1.376(7)
C33 H27 0.9500
C34 C35 1.422(7)
C34 H28 0.9500
C35 C36 1.422(7)
C35 C38 1.440(8)
C36 C37 1.417(7)
C36 H29 0.9500
C37 H30 0.9500
C38 N3 1.382(6)
C38 C39 1.422(8)
C39 C42 1.458(8)
C39 C40 1.513(7)
C40 C41 1.625(7)
C40 H31 0.9900
C40 H32 0.9900
C41 H94 0.9800
C41 H95 0.9800
C41 H96 0.9800
C42 C43 1.338(8)
C42 C44 1.519(9)
C43 C46 1.412(9)
C43 N3 1.435(7)
C44 C45 1.530(7)
C44 H36 0.9900
C44 H37 0.9900
C45 H97 0.9800
C45 H98 0.9800
C45 H99 0.9800
C46 O3 1.297(8)
C46 C47 1.403(9)
C47 C48 1.333(8)
C47 H41 0.9500
C48 O4 1.299(8)
C48 C49 1.379(10)
C49 C50 1.456(10)
C49 N4 1.480(8)
C50 C51 1.466(10)
C50 C53 1.642(10)
C51 C52 1.367(9)
C51 C55 1.546(12)
C52 N4 1.386(8)
C52 H42 0.9500
C53 C54 1.536(10)
C53 H43 0.9900
C53 H44 0.9900
C54 H100 0.9800
C54 H101 0.9800
C54 H102 0.9800
C55 C56 1.354(12)
C55 H48 0.9900
C55 H49 0.9900
C56 H103 0.9800
C56 H104 0.9800
C56 H105 0.9800
C57 C58 1.3900
C57 C62 1.3900
C58 C59 1.3900
C58 H53 0.9500
C59 C60 1.3900
C59 H54 0.9500
C60 C61 1.3900
C60 C63 1.546(8)
C61 C62 1.3900
C61 H55 0.9500
C62 H56 0.9500
C63 N5 1.322(8)
C63 C64 1.372(9)
C64 C65 1.433(9)
C64 C67 1.549(10)
C65 C66 1.403(9)
C65 C69 1.527(9)
C66 C71 1.352(9)
C66 N5 1.430(7)
C67 C68 1.452(11)
C67 H57 0.9900
C67 H58 0.9900
C68 H106 0.9800
C68 H107 0.9800
C68 H108 0.9800
C69 C70 1.471(10)
C69 H62 0.9900
C69 H63 0.9900
C70 H109 0.9800
C70 H110 0.9800
C70 H111 0.9800
C71 O5 1.320(7)
C71 C72 1.422(8)
C72 C73 1.379(8)
C72 H67 0.9500
C73 O6 1.364(7)
C73 C74 1.374(8)
C74 C75 1.353(8)
C74 N6 1.439(7)
C75 C76 1.370(8)
C75 C78 1.485(8)
C76 C77 1.391(7)
C76 C80 1.483(7)
C77 N6 1.380(6)
C77 H68 0.9500
C78 C79 1.545(8)
C78 H69 0.9900
C78 H70 0.9900
C79 H112 0.9800
C79 H113 0.9800
C79 H114 0.9800
C80 C81 1.514(7)
C80 H74 0.9900
C80 H75 0.9900
C81 H115 0.9800
C81 H116 0.9800
C81 H117 0.9800
O1 B1 1.541(17)
O2 B1 1.469(16)
O3 B2 1.455(9)
O4 B2 1.469(11)
O5 B3 1.451(11)
O6 B3 1.429(10)
F1 B1 1.523(17)
F2 B1 1.206(19)
F3 B2 1.389(12)
F4 B2 1.449(9)
N1 H79 0.8800
N2 H80 0.8800
N3 H81 0.8800
N4 H82 0.8800
N5 H83 0.8800
N6 H84 0.8800
B3 F6 1.310(14)
B3 F5 1.437(14)
C20 H118 0.9800
C20 H119 0.9800
C20 H120 0.9800

loop_
_geom_hbond_atom_site_label_D
_geom_hbond_atom_site_label_H
_geom_hbond_atom_site_label_A
_geom_hbond_distance_DH
_geom_hbond_distance_HA
_geom_hbond_distance_DA
_geom_hbond_angle_DHA
_geom_hbond_site_symmetry_A
N1 H79 F2 0.88 2.07 2.948(8) 173.6 2_957

loop_
_geom_torsion_atom_site_label_1
_geom_torsion_atom_site_label_2
_geom_torsion_atom_site_label_3
_geom_torsion_atom_site_label_4
_geom_torsion
C6 C1 C2 C3 0.0
C6 C1 C2 C32 -179.4(5)
C1 C2 C3 C4 0.0
C32 C2 C3 C4 179.4(5)
C2 C3 C4 C5 0.0
C2 C3 C4 C57 179.7(4)
C3 C4 C5 C6 0.0
C57 C4 C5 C6 -179.7(4)
C4 C5 C6 C1 0.0
C4 C5 C6 C7 176.8(5)
C2 C1 C6 C5 0.0
C2 C1 C6 C7 -176.9(5)
C5 C6 C7 C12 -140.6(5)
C1 C6 C7 C12 36.3(7)
C5 C6 C7 C8 35.6(8)
C1 C6 C7 C8 -147.5(5)
C12 C7 C8 C9 -6.3(10)
C6 C7 C8 C9 177.4(6)
C7 C8 C9 C10 3.1(10)
C8 C9 C10 C13 -176.3(8)
C8 C9 C10 C11 3.1(10)
C13 C10 C11 C12 173.6(8)
C9 C10 C11 C12 -5.8(10)
C8 C7 C12 C11 3.3(10)
C6 C7 C12 C11 179.8(6)
C10 C11 C12 C7 2.5(11)
C11 C10 C13 N1 143.1(8)
C9 C10 C13 N1 -37.5(13)
C11 C10 C13 C14 -34.4(15)
C9 C10 C13 C14 145.0(10)
N1 C13 C14 C15 10.0(12)
C10 C13 C14 C15 -172.2(10)
N1 C13 C14 C17 175.6(10)
C10 C13 C14 C17 -6.6(18)
C13 C14 C15 C16 -12.7(13)
C17 C14 C15 C16 -177.8(10)
C13 C14 C15 C19 -177.8(11)
C17 C14 C15 C19 17.1(19)
C14 C15 C16 N1 10.4(12)
C19 C15 C16 N1 175.1(10)
C14 C15 C16 C21 -172.4(10)
C19 C15 C16 C21 -7.7(19)
C13 C14 C17 C18 106.7(11)
C15 C14 C17 C18 -90.1(13)
C16 C15 C19 C20 87.6(17)
C14 C15 C19 C20 -110.7(15)
C15 C16 C21 O1 179.1(10)
N1 C16 C21 O1 -3.8(11)
C15 C16 C21 C22 -5.5(16)
N1 C16 C21 C22 171.6(8)
O1 C21 C22 C23 -1.2(14)
C16 C21 C22 C23 -176.2(9)
C21 C22 C23 O2 -4.6(15)
C21 C22 C23 C24 -174.3(10)
C22 C23 C24 C25 3(2)
O2 C23 C24 C25 -168.0(12)
C22 C23 C24 N2 178.5(10)
O2 C23 C24 N2 7.7(13)
C23 C24 C25 C26 -179.6(12)
N2 C24 C25 C26 4.2(14)
C23 C24 C25 C28 -20(2)
N2 C24 C25 C28 164.3(12)
C23 C24 C25 C29 29(2)
N2 C24 C25 C29 -147.5(11)
C24 C25 C26 C27 -0.6(16)
C28 C25 C26 C27 -162.7(12)
C29 C25 C26 C27 152.7(11)
C24 C25 C26 C30 -165.2(10)
C28 C25 C26 C30 32.7(19)
C29 C25 C26 C30 -11.9(18)
C25 C26 C27 N2 -3.7(16)
C30 C26 C27 N2 159.1(12)
C24 C25 C29 C28 -109.5(19)
C26 C25 C29 C28 100.3(18)
C24 C25 C28 C29 99.3(19)
C26 C25 C28 C29 -101.5(17)
C27 C26 C30 C31 74(2)
C25 C26 C30 C31 -127.0(15)
C3 C2 C32 C33 -148.4(5)
C1 C2 C32 C33 31.0(8)
C3 C2 C32 C37 29.8(7)
C1 C2 C32 C37 -150.7(5)
C37 C32 C33 C34 -0.3(10)
C2 C32 C33 C34 177.9(6)
C32 C33 C34 C35 2.3(10)
C33 C34 C35 C36 -1.5(9)
C33 C34 C35 C38 178.1(6)
C34 C35 C36 C37 -1.1(9)
C38 C35 C36 C37 179.3(6)
C33 C32 C37 C36 -2.3(10)
C2 C32 C37 C36 179.4(5)
C35 C36 C37 C32 3.1(10)
C34 C35 C38 N3 -28.1(9)
C36 C35 C38 N3 151.5(6)
C34 C35 C38 C39 144.6(8)
C36 C35 C38 C39 -35.8(11)
N3 C38 C39 C42 -3.1(7)
C35 C38 C39 C42 -176.6(7)
N3 C38 C39 C40 178.8(5)
C35 C38 C39 C40 5.3(12)
C38 C39 C40 C41 90.3(7)
C42 C39 C40 C41 -87.4(8)
C38 C39 C42 C43 3.9(8)
C40 C39 C42 C43 -178.0(6)
C38 C39 C42 C44 176.4(6)
C40 C39 C42 C44 -5.6(10)
C39 C42 C43 C46 -173.8(8)
C44 C42 C43 C46 14.8(14)
C39 C42 C43 N3 -3.0(7)
C44 C42 C43 N3 -174.4(6)
C43 C42 C44 C45 -90.9(8)
C39 C42 C44 C45 98.5(6)
C42 C43 C46 O3 177.1(8)
N3 C43 C46 O3 6.7(9)
C42 C43 C46 C47 -5.1(13)
N3 C43 C46 C47 -175.5(6)
O3 C46 C47 C48 -1.0(10)
C43 C46 C47 C48 -178.8(7)
C46 C47 C48 O4 4.1(11)
C46 C47 C48 C49 175.9(7)
O4 C48 C49 C50 -171.9(9)
C47 C48 C49 C50 15.7(15)
O4 C48 C49 N4 0.0(10)
C47 C48 C49 N4 -172.4(6)
C48 C49 C50 C51 176.7(9)
N4 C49 C50 C51 4.2(9)
C48 C49 C50 C53 7.0(17)
N4 C49 C50 C53 -165.5(8)
C49 C50 C51 C52 -3.8(11)
C53 C50 C51 C52 166.7(8)
C49 C50 C51 C55 -172.0(9)
C53 C50 C51 C55 -1.5(14)
C50 C51 C52 N4 1.9(11)
C55 C51 C52 N4 170.1(8)
C49 C50 C53 C54 -96.8(10)
C51 C50 C53 C54 94.8(9)
C52 C51 C55 C56 4(2)
C50 C51 C55 C56 169.7(14)
C5 C4 C57 C58 -35.7(4)
C3 C4 C57 C58 144.6(3)
C5 C4 C57 C62 142.8(3)
C3 C4 C57 C62 -36.8(4)
C62 C57 C58 C59 0.0
C4 C57 C58 C59 178.6(4)
C57 C58 C59 C60 0.0
C58 C59 C60 C61 0.0
C58 C59 C60 C63 179.2(5)
C59 C60 C61 C62 0.0
C63 C60 C61 C62 -179.2(5)
C60 C61 C62 C57 0.0
C58 C57 C62 C61 0.0
C4 C57 C62 C61 -178.6(4)
C61 C60 C63 N5 147.7(6)
C59 C60 C63 N5 -31.5(9)
C61 C60 C63 C64 -33.9(10)
C59 C60 C63 C64 146.9(7)
N5 C63 C64 C65 0.2(10)
C60 C63 C64 C65 -178.4(7)
N5 C63 C64 C67 174.3(10)
C60 C63 C64 C67 -4.2(16)
C63 C64 C65 C66 -0.3(10)
C67 C64 C65 C66 -175.3(9)
C63 C64 C65 C69 -178.6(8)
C67 C64 C65 C69 6.4(14)
C64 C65 C66 C71 171.3(9)
C69 C65 C66 C71 -10.3(16)
C64 C65 C66 N5 0.3(9)
C69 C65 C66 N5 178.6(7)
C63 C64 C67 C68 -65.9(14)
C65 C64 C67 C68 107.4(10)
C66 C65 C69 C70 90.9(11)
C64 C65 C69 C70 -91.0(11)
C65 C66 C71 O5 -178.7(9)
N5 C66 C71 O5 -8.6(11)
C65 C66 C71 C72 3.8(16)
N5 C66 C71 C72 173.9(7)
O5 C71 C72 C73 -1.5(11)
C66 C71 C72 C73 175.9(8)
C71 C72 C73 O6 -1.1(11)
C71 C72 C73 C74 175.7(7)
O6 C73 C74 C75 179.8(8)
C72 C73 C74 C75 2.8(15)
O6 C73 C74 N6 -0.2(10)
C72 C73 C74 N6 -177.1(7)
C73 C74 C75 C76 -177.9(9)
N6 C74 C75 C76 2.0(8)
C73 C74 C75 C78 2.5(14)
N6 C74 C75 C78 -177.6(6)
C74 C75 C76 C77 -1.3(9)
C78 C75 C76 C77 178.3(7)
C74 C75 C76 C80 176.0(7)
C78 C75 C76 C80 -4.3(13)
C75 C76 C77 N6 -0.1(8)
C80 C76 C77 N6 -177.8(6)
C74 C75 C78 C79 81.3(8)
C76 C75 C78 C79 -98.3(8)
C75 C76 C80 C81 -123.3(8)
C77 C76 C80 C81 53.7(9)
C22 C21 O1 B1 7.9(15)
C16 C21 O1 B1 -176.6(11)
C22 C23 O2 B1 3.1(17)
C24 C23 O2 B1 174.6(12)
C47 C46 O3 B2 15.9(11)
C43 C46 O3 B2 -166.2(8)
C47 C48 O4 B2 -21.5(11)
C49 C48 O4 B2 165.9(8)
C66 C71 O5 B3 174.3(10)
C72 C71 O5 B3 -8.1(13)
C74 C73 O6 B3 -163.7(9)
C72 C73 O6 B3 13.4(13)
C14 C13 N1 C16 -3.5(10)
C10 C13 N1 C16 178.5(8)
C15 C16 N1 C13 -4.6(11)
C21 C16 N1 C13 177.7(8)
C26 C27 N2 C24 6.4(15)
C25 C24 N2 C27 -6.0(12)
C23 C24 N2 C27 177.3(10)
C39 C38 N3 C43 1.4(7)
C35 C38 N3 C43 175.9(6)
C42 C43 N3 C38 1.1(7)
C46 C43 N3 C38 174.5(5)
C51 C52 N4 C49 0.7(10)
C48 C49 N4 C52 -177.2(7)
C50 C49 N4 C52 -3.0(8)
C64 C63 N5 C66 0.0(10)
C60 C63 N5 C66 178.6(6)
C71 C66 N5 C63 -173.3(8)
C65 C66 N5 C63 -0.2(9)
C76 C77 N6 C74 1.3(8)
C75 C74 N6 C77 -2.0(7)
C73 C74 N6 C77 177.9(6)
C23 O2 B1 F2 138.7(15)
C23 O2 B1 F1 -94.0(14)
C23 O2 B1 O1 3(2)
C21 O1 B1 F2 -145.7(14)
C21 O1 B1 O2 -8.4(19)
C21 O1 B1 F1 96.6(12)
C46 O3 B2 F3 95.4(9)
C46 O3 B2 F4 -146.7(7)
C46 O3 B2 O4 -31.3(12)
C48 O4 B2 F3 -91.7(9)
C48 O4 B2 F4 150.0(7)
C48 O4 B2 O3 34.2(12)
C73 O6 B3 F6 -149.9(9)
C73 O6 B3 F5 93.7(10)
C73 O6 B3 O5 -21.9(16)
C71 O5 B3 F6 148.4(9)
C71 O5 B3 O6 19.2(17)
C71 O5 B3 F5 -98.0(9)

loop_
_platon_squeeze_void_nr
_platon_squeeze_void_average_x
_platon_squeeze_void_average_y
_platon_squeeze_void_average_z
_platon_squeeze_void_volume
_platon_squeeze_void_count_electrons
_platon_squeeze_void_content
1 0.218 0.286 1.000 1652 429 ' '
